data_7247109
loop_
_publ_author_name
'Hao, Yucheng'
'Zhang, Yang'
'Zhang, Yuying'
'Fu, Zixiang'
'Heng, Chunyang'
'Li, Junjie'
'You, Jiatian'
'Hu, Kunhong'
'Lin, Yuan'
'Li, Haijian'

_publ_section_title
;
 A series of novel phosphites/phosphates with deep-ultraviolet cut-off
 edges from 0D polar to 3D non-polar architectures
;
_journal_issue 34
_journal_name_full CrystEngComm
_journal_page_first 4864
_journal_page_last 4872
_journal_paper_doi 10.1039/D3CE00464C
_journal_volume 25
_journal_year 2023
_chemical_formula_sum 'Ca O3 P'
_chemical_formula_weight 119.05
_space_group_crystal_system tetragonal
_space_group_IT_number 96
_space_group_name_Hall 'P 4nw 2abw'
_space_group_name_H-M_alt 'P 43 21 2'
_audit_creation_method SHELXL-2014/7
_audit_update_record
;
2023-07-07 deposited with the CCDC.	2023-07-17 downloaded from the CCDC.
;
_cell_angle_alpha 90
_cell_angle_beta 90
_cell_angle_gamma 90
_cell_formula_units_Z 8
_cell_length_a 6.6920(2)
_cell_length_b 6.6920(2)
_cell_length_c 13.0305(7)
_cell_measurement_reflns_used 4953
_cell_measurement_temperature 293(2)
_cell_measurement_theta_max 1.00000
_cell_measurement_theta_min 0.82516
_cell_volume 583.54(4)
_computing_structure_refinement 'SHELXL-2014/7 (Sheldrick, 2014)'
_diffrn_ambient_temperature 293(2)
_diffrn_measured_fraction_theta_full 1.000
_diffrn_measured_fraction_theta_max 0.932
_diffrn_measurement_device_type 'ROD, Synergy Custom DW system, HyPix'
_diffrn_radiation_type MoK\a
_diffrn_radiation_wavelength 0.71073
_diffrn_reflns_av_R_equivalents 0.0307
_diffrn_reflns_av_unetI/netI 0.0225
_diffrn_reflns_Laue_measured_fraction_full 1.000
_diffrn_reflns_Laue_measured_fraction_max 0.932
_diffrn_reflns_limit_h_max 8
_diffrn_reflns_limit_h_min -7
_diffrn_reflns_limit_k_max 8
_diffrn_reflns_limit_k_min -8
_diffrn_reflns_limit_l_max 16
_diffrn_reflns_limit_l_min -17
_diffrn_reflns_number 5046
_diffrn_reflns_point_group_measured_fraction_full 1.000
_diffrn_reflns_point_group_measured_fraction_max 0.898
_diffrn_reflns_theta_full 25.242
_diffrn_reflns_theta_max 29.233
_diffrn_reflns_theta_min 3.422
_exptl_absorpt_coefficient_mu 2.464
_exptl_crystal_colour colorless
_exptl_crystal_density_diffrn 2.710
_exptl_crystal_description block
_exptl_crystal_F_000 472
_exptl_crystal_size_max 0.08
_exptl_crystal_size_mid 0.06
_exptl_crystal_size_min 0.04
_refine_diff_density_max 0.704
_refine_diff_density_min -0.513
_refine_diff_density_rms 0.155
_refine_ls_abs_structure_details
;
 Flack x determined using 226 quotients [(I+)-(I-)]/[(I+)+(I-)]
 (Parsons, Flack and Wagner, Acta Cryst. B69 (2013) 249-259).
;
_refine_ls_abs_structure_Flack 0.00(3)
_refine_ls_extinction_method none
_refine_ls_goodness_of_fit_ref 1.133
_refine_ls_matrix_type full
_refine_ls_number_parameters 46
_refine_ls_number_reflns 712
_refine_ls_number_restraints 0
_refine_ls_restrained_S_all 1.133
_refine_ls_R_factor_all 0.0251
_refine_ls_R_factor_gt 0.0243
_refine_ls_shift/su_max 0.000
_refine_ls_shift/su_mean 0.000
_refine_ls_structure_factor_coef Fsqd
_refine_ls_weighting_details 'w=1/[\s^2^(Fo^2^)+(0.0353P)^2^+0.4461P] where P=(Fo^2^+2Fc^2^)/3'
_refine_ls_weighting_scheme calc
_refine_ls_wR_factor_gt 0.0654
_refine_ls_wR_factor_ref 0.0659
_reflns_Friedel_coverage 0.486
_reflns_Friedel_fraction_full 1.000
_reflns_Friedel_fraction_max 0.835
_reflns_number_gt 690
_reflns_number_total 712
_reflns_threshold_expression 'I > 2\s(I)'
_cod_data_source_file d3ce00464c2.cif
_cod_data_source_block a_CCDC3
_cod_depositor_comments 'Adding full bibliography for 7247106--7247109.cif.'
_cod_original_cell_volume 583.54(5)
_cod_database_code 7247109
_shelx_shelxl_version_number 2014/7
_shelx_space_group_comment
;
The symmetry employed for this shelxl refinement is uniquely defined
by the following loop, which should always be used as a source of
symmetry information in preference to the above space-group names.
They are only intended as comments.
;

loop_
_space_group_symop_operation_xyz
'x, y, z'
'-x, -y, z+1/2'
'-y+1/2, x+1/2, z+3/4'
'y+1/2, -x+1/2, z+1/4'
'-x+1/2, y+1/2, -z+3/4'
'x+1/2, -y+1/2, -z+1/4'
'y, x, -z'
'-y, -x, -z+1/2'

loop_
_atom_site_label
_atom_site_type_symbol
_atom_site_fract_x
_atom_site_fract_y
_atom_site_fract_z
_atom_site_U_iso_or_equiv
_atom_site_adp_type
_atom_site_occupancy
_atom_site_site_symmetry_order
_atom_site_calc_flag
_atom_site_refinement_flags_posn
_atom_site_refinement_flags_adp
_atom_site_refinement_flags_occupancy
_atom_site_disorder_assembly
_atom_site_disorder_group
Ca1 Ca 0.81840(10) 0.39748(9) 0.13101(5) 0.0098(2) Uani 1 1 d . . . . .
P1 P 1.29747(14) 0.57104(13) 0.10517(6) 0.0091(2) Uani 1 1 d . . . . .
Q1 O 1.3396(4) 0.7661(4) 0.04989(17) 0.0137(5) Uani 1 1 d . . . . .
Q2 O 1.4778(4) 0.4405(3) 0.12611(19) 0.0140(5) Uani 1 1 d . . . . .
O3 O 1.1366(4) 0.4403(4) 0.05370(18) 0.0118(5) Uani 1 1 d . . . . .

loop_
_atom_site_aniso_label
_atom_site_aniso_U_11
_atom_site_aniso_U_22
_atom_site_aniso_U_33
_atom_site_aniso_U_23
_atom_site_aniso_U_13
_atom_site_aniso_U_12
Ca1 0.0080(4) 0.0100(4) 0.0114(3) 0.0003(2) -0.0004(3) 0.0001(3)
P1 0.0088(4) 0.0081(4) 0.0103(4) -0.0002(3) -0.0006(3) -0.0010(3)
Q1 0.0165(14) 0.0080(12) 0.0165(10) 0.0014(9) 0.0002(11) -0.0002(10)
Q2 0.0096(13) 0.0134(12) 0.0190(11) -0.0005(10) -0.0023(10) 0.0007(9)
O3 0.0080(12) 0.0135(13) 0.0139(10) -0.0015(9) 0.0007(9) -0.0053(10)

loop_
_atom_type_symbol
_atom_type_description
_atom_type_scat_dispersion_real
_atom_type_scat_dispersion_imag
_atom_type_scat_source
O O 0.0106 0.0060 'International Tables Vol C Tables 4.2.6.8 and 6.1.1.4'
P P 0.1023 0.0942 'International Tables Vol C Tables 4.2.6.8 and 6.1.1.4'
Ca Ca 0.2262 0.3064 'International Tables Vol C Tables 4.2.6.8 and 6.1.1.4'

loop_
_geom_angle_atom_site_label_1
_geom_angle_atom_site_label_2
_geom_angle_atom_site_label_3
_geom_angle
_geom_angle_site_symmetry_1
_geom_angle_site_symmetry_3
_geom_angle_publ_flag
Q2 Ca1 O3 149.66(9) 1_455 . ?
Q2 Ca1 O3 111.98(9) 1_455 4_565 ?
O3 Ca1 O3 95.99(6) . 4_565 ?
Q2 Ca1 Q1 81.32(9) 1_455 7_545 ?
O3 Ca1 Q1 74.64(8) . 7_545 ?
O3 Ca1 Q1 161.39(9) 4_565 7_545 ?
Q2 Ca1 Q1 87.26(9) 1_455 6_465 ?
O3 Ca1 Q1 89.60(9) . 6_465 ?
O3 Ca1 Q1 73.81(8) 4_565 6_465 ?
Q1 Ca1 Q1 121.27(9) 7_545 6_465 ?
Q2 Ca1 Q2 122.34(7) 1_455 6_455 ?
O3 Ca1 Q2 73.19(8) . 6_455 ?
O3 Ca1 Q2 78.71(8) 4_565 6_455 ?
Q1 Ca1 Q2 83.15(9) 7_545 6_455 ?
Q1 Ca1 Q2 145.75(9) 6_465 6_455 ?
Q2 Ca1 O3 70.57(8) 1_455 6_455 ?
O3 Ca1 O3 129.65(7) . 6_455 ?
O3 Ca1 O3 77.22(9) 4_565 6_455 ?
Q1 Ca1 O3 96.19(8) 7_545 6_455 ?
Q1 Ca1 O3 133.19(8) 6_465 6_455 ?
Q2 Ca1 O3 56.50(7) 6_455 6_455 ?
Q2 Ca1 P1 94.72(6) 1_455 6_455 ?
O3 Ca1 P1 100.64(6) . 6_455 ?
O3 Ca1 P1 82.35(6) 4_565 6_455 ?
Q1 Ca1 P1 83.66(7) 7_545 6_455 ?
Q1 Ca1 P1 154.94(6) 6_465 6_455 ?
Q2 Ca1 P1 28.32(6) 6_455 6_455 ?
O3 Ca1 P1 29.34(5) 6_455 6_455 ?
Q2 Ca1 P1 151.97(7) 1_455 . ?
O3 Ca1 P1 22.75(6) . . ?
O3 Ca1 P1 78.86(6) 4_565 . ?
Q1 Ca1 P1 95.40(6) 7_545 . ?
Q1 Ca1 P1 70.58(7) 6_465 . ?
Q2 Ca1 P1 84.48(6) 6_455 . ?
O3 Ca1 P1 137.32(6) 6_455 . ?
P1 Ca1 P1 112.67(3) 6_455 . ?
Q2 Ca1 P1 62.49(7) 1_455 7_545 ?
O3 Ca1 P1 94.19(6) . 7_545 ?
O3 Ca1 P1 161.71(7) 4_565 7_545 ?
Q1 Ca1 P1 19.58(6) 7_545 7_545 ?
Q1 Ca1 P1 121.48(6) 6_465 7_545 ?
Q2 Ca1 P1 89.79(6) 6_455 7_545 ?
O3 Ca1 P1 84.58(5) 6_455 7_545 ?
P1 Ca1 P1 80.86(3) 6_455 7_545 ?
P1 Ca1 P1 114.46(2) . 7_545 ?
Q2 Ca1 P1 80.64(6) 1_455 6_465 ?
O3 Ca1 P1 86.35(6) . 6_465 ?
O3 Ca1 P1 93.49(6) 4_565 6_465 ?
Q1 Ca1 P1 101.75(7) 7_545 6_465 ?
Q1 Ca1 P1 19.70(5) 6_465 6_465 ?
Q2 Ca1 P1 157.01(6) 6_455 6_465 ?
O3 Ca1 P1 143.18(6) 6_455 6_465 ?
P1 Ca1 P1 172.17(4) 6_455 6_465 ?
P1 Ca1 P1 72.75(2) . 6_465 ?
P1 Ca1 P1 102.31(2) 7_545 6_465 ?
Q2 Ca1 Ca1 71.70(6) 1_455 8_665 ?
O3 Ca1 Ca1 138.64(6) . 8_665 ?
O3 Ca1 Ca1 46.65(6) 4_565 8_665 ?
Q1 Ca1 Ca1 134.14(7) 7_545 8_665 ?
Q1 Ca1 Ca1 94.23(6) 6_465 8_665 ?
Q2 Ca1 Ca1 81.10(6) 6_455 8_665 ?
O3 Ca1 Ca1 40.28(5) 6_455 8_665 ?
P1 Ca1 Ca1 63.05(2) 6_455 8_665 ?
P1 Ca1 Ca1 125.31(3) . 8_665 ?
P1 Ca1 Ca1 117.91(3) 7_545 8_665 ?
P1 Ca1 Ca1 109.31(2) 6_465 8_665 ?
Q2 P1 Q1 115.69(15) . . ?
Q2 P1 O3 107.91(14) . . ?
Q1 P1 O3 114.31(15) . . ?
Q2 P1 Ca1 51.61(10) . 6 ?
Q1 P1 Ca1 151.27(10) . 6 ?
O3 P1 Ca1 59.31(10) . 6 ?
Q2 P1 Ca1 122.16(10) . . ?
Q1 P1 Ca1 120.81(11) . . ?
O3 P1 Ca1 36.55(9) . . ?
Ca1 P1 Ca1 72.42(2) 6 . ?
Q2 P1 Ca1 105.92(10) . 7_655 ?
Q1 P1 Ca1 32.23(9) . 7_655 ?
O3 P1 Ca1 91.09(9) . 7_655 ?
Ca1 P1 Ca1 120.34(3) 6 7_655 ?
Ca1 P1 Ca1 114.75(3) . 7_655 ?
Q2 P1 Ca1 122.35(10) . 6_565 ?
Q1 P1 Ca1 32.67(9) . 6_565 ?
O3 P1 Ca1 128.04(10) . 6_565 ?
Ca1 P1 Ca1 172.17(4) 6 6_565 ?
Ca1 P1 Ca1 111.72(3) . 6_565 ?
Ca1 P1 Ca1 64.66(2) 7_655 6_565 ?
P1 Q1 Ca1 128.18(13) . 7_655 ?
P1 Q1 Ca1 127.62(13) . 6_565 ?
Ca1 Q1 Ca1 103.70(9) 7_655 6_565 ?
P1 Q2 Ca1 150.16(15) . 1_655 ?
P1 Q2 Ca1 100.07(12) . 6 ?
Ca1 Q2 Ca1 108.10(9) 1_655 6 ?
P1 O3 Ca1 120.71(13) . . ?
P1 O3 Ca1 131.79(13) . 3_644 ?
Ca1 O3 Ca1 105.73(9) . 3_644 ?
P1 O3 Ca1 91.35(11) . 6 ?
Ca1 O3 Ca1 99.74(8) . 6 ?
Ca1 O3 Ca1 93.07(8) 3_644 6 ?

loop_
_geom_bond_atom_site_label_1
_geom_bond_atom_site_label_2
_geom_bond_distance
_geom_bond_site_symmetry_2
_geom_bond_publ_flag
Ca1 Q2 2.298(2) 1_455 ?
Ca1 O3 2.373(2) . ?
Ca1 O3 2.404(2) 4_565 ?
Ca1 Q1 2.414(2) 7_545 ?
Ca1 Q1 2.429(2) 6_465 ?
Ca1 Q2 2.502(2) 6_455 ?
Ca1 O3 2.704(3) 6_455 ?
Ca1 P1 3.1437(10) 6_455 ?
Ca1 P1 3.4264(11) . ?
Ca1 P1 3.5580(10) 7_545 ?
Ca1 P1 3.5639(10) 6_465 ?
Ca1 Ca1 3.7135(13) 8_665 ?
P1 Q2 1.515(2) . ?
P1 Q1 1.517(2) . ?
P1 O3 1.541(2) . ?
P1 Ca1 3.1437(10) 6 ?
P1 Ca1 3.5580(10) 7_655 ?
P1 Ca1 3.5639(10) 6_565 ?
Q1 Ca1 2.414(2) 7_655 ?
Q1 Ca1 2.429(2) 6_565 ?
Q2 Ca1 2.298(2) 1_655 ?
Q2 Ca1 2.502(2) 6 ?
O3 Ca1 2.404(2) 3_644 ?
O3 Ca1 2.704(3) 6 ?
